data_8102327
loop_
_publ_author_name
'Liang Xian'
'Yanbin Wang'
'Bin Zhang'

_publ_section_title
;
 Crystal structure of p-nitrophenylthiourea, C7H7N3O2S
;
_journal_issue 4
_journal_name_full 'Zeitschrift f\"ur Kristallographie - New Crystal Structures'
_journal_page_first 411
_journal_volume 223
_journal_year 2008
_chemical_formula_sum 'C7 H7 N3 O2 S'
_chemical_formula_weight 197.21
_space_group_IT_number 2
_symmetry_cell_setting triclinic
_symmetry_space_group_name_Hall '-P 1'
_symmetry_space_group_name_H-M 'P -1'
_atom_sites_solution_hydrogens geom
_atom_sites_solution_primary direct
_atom_sites_solution_secondary difmap
_audit_creation_method SHELXL-97
_cell_angle_alpha 72.665(9)
_cell_angle_beta 63.262(9)
_cell_angle_gamma 68.742(10)
_cell_formula_units_Z 2
_cell_length_a 8.112(5)
_cell_length_b 8.163(5)
_cell_length_c 8.175(5)
_cell_measurement_reflns_used 865
_cell_measurement_temperature 294(2)
_cell_measurement_theta_max 23.41
_cell_measurement_theta_min 2.71
_cell_volume 444.6(5)
_computing_cell_refinement 'Bruker SMART'
_computing_data_collection 'Bruker SMART'
_computing_data_reduction 'Bruker SAINT'
_computing_molecular_graphics 'Bruker SHELXTL'
_computing_publication_material 'Bruker SHELXTL'
_computing_structure_refinement 'SHELXL-97 (Sheldrick, 1997)'
_computing_structure_solution 'SHELXS-97 (Sheldrick, 1990)'
_diffrn_ambient_temperature 294(2)
_diffrn_measured_fraction_theta_full 0.983
_diffrn_measured_fraction_theta_max 0.983
_diffrn_measurement_device_type 'CCD area detector'
_diffrn_measurement_method 'phi and omega scans'
_diffrn_radiation_monochromator graphite
_diffrn_radiation_source 'fine-focus sealed tube'
_diffrn_radiation_type MoK\a
_diffrn_radiation_wavelength 0.71073
_diffrn_reflns_av_R_equivalents 0.0000
_diffrn_reflns_av_sigmaI/netI 0.0538
_diffrn_reflns_limit_h_max 9
_diffrn_reflns_limit_h_min -9
_diffrn_reflns_limit_k_max 9
_diffrn_reflns_limit_k_min -9
_diffrn_reflns_limit_l_max 9
_diffrn_reflns_limit_l_min -9
_diffrn_reflns_number 1544
_diffrn_reflns_theta_full 25.00
_diffrn_reflns_theta_max 25.00
_diffrn_reflns_theta_min 2.71
_exptl_absorpt_coefficient_mu 0.333
_exptl_absorpt_correction_T_max 0.9486
_exptl_absorpt_correction_T_min 0.9243
_exptl_absorpt_correction_type multi-scan
_exptl_absorpt_process_details SADABS
_exptl_crystal_colour yellow
_exptl_crystal_density_diffrn 1.473
_exptl_crystal_density_meas ?
_exptl_crystal_density_method 'not measured'
_exptl_crystal_description block
_exptl_crystal_F_000 204
_exptl_crystal_size_max 0.24
_exptl_crystal_size_mid 0.18
_exptl_crystal_size_min 0.16
_refine_diff_density_max 0.435
_refine_diff_density_min -0.258
_refine_diff_density_rms 0.078
_refine_ls_extinction_coef 0.015(15)
_refine_ls_extinction_expression Fc^*^=kFc[1+0.001xFc^2^\l^3^/sin(2\q)]^-1/4^
_refine_ls_extinction_method SHELXL
_refine_ls_goodness_of_fit_ref 1.117
_refine_ls_hydrogen_treatment mixed
_refine_ls_matrix_type full
_refine_ls_number_parameters 131
_refine_ls_number_reflns 1544
_refine_ls_number_restraints 0
_refine_ls_restrained_S_all 1.117
_refine_ls_R_factor_all 0.0916
_refine_ls_R_factor_gt 0.0653
_refine_ls_shift/su_max 0.000
_refine_ls_shift/su_mean 0.000
_refine_ls_structure_factor_coef Fsqd
_refine_ls_weighting_details 'calc w=1/[\s^2^(Fo^2^)+(0.1132P)^2^+0.5018P] where P=(Fo^2^+2Fc^2^)/3'
_refine_ls_weighting_scheme calc
_refine_ls_wR_factor_gt 0.2036
_refine_ls_wR_factor_ref 0.2233
_reflns_number_gt 1100
_reflns_number_total 1544
_reflns_threshold_expression >2sigma(I)
_cod_data_source_file 1267-2362.cff
_cod_data_source_block 60118d
_cod_depositor_comments
;
The following automatic conversions were performed:
'_symmetry_cell_setting' value 'Triclinic' changed to 'triclinic'
according to '/home/saulius/struct/CIF-dictionaries/cif_core.dic'
dictionary named 'cif_core.dic' version 2.4.1 from
2010-06-29.

'_exptl_absorpt_correction_type' value 'MULTI-SCAN' changed
to 'multi-scan' according to
'/home/saulius/struct/CIF-dictionaries/cif_core.dic' dictionary named
'cif_core.dic' version 2.4.1 from 2010-06-29.

Automatic conversion script
Id: cif_fix_enum 1555 2011-01-17 13:19:09Z saulius 

The following automatic conversions were performed:

'_exptl_crystal_density_meas' value 'NONE' was changed to '?' - the
value is perceived as not measured.

Automatic conversion script
Id: cif_fix_values 3008 2015-01-20 13:52:24Z robertas 
;
_cod_original_sg_symbol_H-M P-1
_cod_original_formula_sum 'C7 H7 N3 O2 S1'
_cod_database_code 8102327

loop_
_symmetry_equiv_pos_as_xyz
'x, y, z'
'-x, -y, -z'

loop_
_atom_site_label
_atom_site_type_symbol
_atom_site_fract_x
_atom_site_fract_y
_atom_site_fract_z
_atom_site_U_iso_or_equiv
_atom_site_adp_type
_atom_site_occupancy
_atom_site_symmetry_multiplicity
_atom_site_calc_flag
_atom_site_refinement_flags
_atom_site_disorder_assembly
_atom_site_disorder_group
S1 S 0.2067(2) -0.0162(2) 0.21196(19) 0.0471(6) Uani 1 1 d . . .
N1 N 0.4422(7) 0.1529(7) 0.1844(8) 0.0536(14) Uani 1 1 d . . .
H1A H 0.498(9) 0.196(9) 0.226(9) 0.064 Uiso 1 1 d . . .
H1B H 0.505(9) 0.108(9) 0.090(9) 0.064 Uiso 1 1 d . . .
N2 N 0.1785(7) 0.1518(6) 0.4566(6) 0.0433(12) Uani 1 1 d . . .
H2 H 0.098(7) 0.107(6) 0.518(6) 0.020(12) Uiso 1 1 d . . .
N3 N 0.2709(7) 0.6119(7) 0.7836(9) 0.0594(15) Uani 1 1 d . . .
O1 O 0.2667(9) 0.5636(9) 0.9396(9) 0.102(2) Uani 1 1 d . . .
O2 O 0.3035(7) 0.7541(6) 0.6887(8) 0.0742(15) Uani 1 1 d . . .
C1 C 0.2822(7) 0.1053(7) 0.2870(7) 0.0394(12) Uani 1 1 d . . .
C2 C 0.2045(7) 0.2697(7) 0.5351(7) 0.0375(12) Uani 1 1 d . . .
C3 C 0.2404(7) 0.4314(7) 0.4343(7) 0.0418(13) Uani 1 1 d . . .
H3 H 0.2518 0.4632 0.3113 0.050 Uiso 1 1 calc R . .
C4 C 0.2594(7) 0.5459(7) 0.5169(8) 0.0441(13) Uani 1 1 d . . .
H4 H 0.2829 0.6550 0.4509 0.053 Uiso 1 1 calc R . .
C5 C 0.2425(7) 0.4941(7) 0.6983(8) 0.0448(13) Uani 1 1 d . . .
C6 C 0.2055(9) 0.3361(8) 0.8008(8) 0.0552(16) Uani 1 1 d . . .
H6 H 0.1928 0.3055 0.9242 0.066 Uiso 1 1 calc R . .
C7 C 0.1872(8) 0.2227(7) 0.7173(8) 0.0475(14) Uani 1 1 d . . .
H7 H 0.1631 0.1141 0.7846 0.057 Uiso 1 1 calc R . .

loop_
_atom_site_aniso_label
_atom_site_aniso_U_11
_atom_site_aniso_U_22
_atom_site_aniso_U_33
_atom_site_aniso_U_23
_atom_site_aniso_U_13
_atom_site_aniso_U_12
S1 0.0505(9) 0.0617(10) 0.0363(8) -0.0093(6) -0.0070(6) -0.0340(7)
N1 0.042(3) 0.067(3) 0.053(3) -0.030(3) 0.004(2) -0.029(3)
N2 0.044(3) 0.049(3) 0.038(2) -0.009(2) -0.002(2) -0.030(2)
N3 0.051(3) 0.061(4) 0.081(4) -0.033(3) -0.026(3) -0.014(3)
O1 0.140(6) 0.126(5) 0.081(4) -0.032(4) -0.047(4) -0.061(4)
O2 0.070(3) 0.059(3) 0.116(4) -0.033(3) -0.043(3) -0.017(2)
C1 0.038(3) 0.039(3) 0.042(3) -0.006(2) -0.011(2) -0.017(2)
C2 0.032(3) 0.041(3) 0.040(3) -0.009(2) -0.009(2) -0.014(2)
C3 0.040(3) 0.043(3) 0.040(3) -0.007(2) -0.011(2) -0.013(2)
C4 0.039(3) 0.036(3) 0.058(4) -0.010(2) -0.016(3) -0.012(2)
C5 0.038(3) 0.047(3) 0.058(4) -0.019(3) -0.017(3) -0.013(2)
C6 0.067(4) 0.062(4) 0.045(3) -0.010(3) -0.022(3) -0.026(3)
C7 0.060(4) 0.042(3) 0.043(3) 0.000(2) -0.020(3) -0.021(3)

loop_
_atom_type_symbol
_atom_type_description
_atom_type_scat_dispersion_real
_atom_type_scat_dispersion_imag
_atom_type_scat_source
C C 0.0033 0.0016 'International Tables Vol C Tables 4.2.6.8 and 6.1.1.4'
H H 0.0000 0.0000 'International Tables Vol C Tables 4.2.6.8 and 6.1.1.4'
N N 0.0061 0.0033 'International Tables Vol C Tables 4.2.6.8 and 6.1.1.4'
O O 0.0106 0.0060 'International Tables Vol C Tables 4.2.6.8 and 6.1.1.4'
S S 0.1246 0.1234 'International Tables Vol C Tables 4.2.6.8 and 6.1.1.4'

loop_
_geom_angle_atom_site_label_1
_geom_angle_atom_site_label_2
_geom_angle_atom_site_label_3
_geom_angle
_geom_angle_site_symmetry_1
_geom_angle_site_symmetry_3
_geom_angle_publ_flag
C1 N1 H1A 124(4) . . ?
C1 N1 H1B 113(4) . . ?
H1A N1 H1B 120(6) . . ?
C1 N2 C2 127.9(4) . . ?
C1 N2 H2 115(3) . . ?
C2 N2 H2 117(3) . . ?
O1 N3 O2 123.1(5) . . ?
O1 N3 C5 119.0(6) . . ?
O2 N3 C5 117.8(6) . . ?
N1 C1 N2 118.8(5) . . ?
N1 C1 S1 121.6(4) . . ?
N2 C1 S1 119.5(4) . . ?
C7 C2 C3 120.1(5) . . ?
C7 C2 N2 118.5(5) . . ?
C3 C2 N2 121.4(5) . . ?
C2 C3 C4 120.0(5) . . ?
C2 C3 H3 120.0 . . ?
C4 C3 H3 120.0 . . ?
C5 C4 C3 118.4(5) . . ?
C5 C4 H4 120.8 . . ?
C3 C4 H4 120.8 . . ?
C6 C5 C4 122.7(5) . . ?
C6 C5 N3 118.9(5) . . ?
C4 C5 N3 118.4(5) . . ?
C5 C6 C7 118.6(5) . . ?
C5 C6 H6 120.7 . . ?
C7 C6 H6 120.7 . . ?
C2 C7 C6 120.3(5) . . ?
C2 C7 H7 119.8 . . ?
C6 C7 H7 119.8 . . ?

loop_
_geom_bond_atom_site_label_1
_geom_bond_atom_site_label_2
_geom_bond_distance
_geom_bond_site_symmetry_2
_geom_bond_publ_flag
S1 C1 1.696(5) . ?
N1 C1 1.316(6) . ?
N1 H1A 0.87(6) . ?
N1 H1B 0.82(7) . ?
N2 C1 1.345(7) . ?
N2 C2 1.421(6) . ?
N2 H2 0.76(5) . ?
N3 O1 1.206(7) . ?
N3 O2 1.233(7) . ?
N3 C5 1.472(7) . ?
C2 C7 1.377(8) . ?
C2 C3 1.386(7) . ?
C3 C4 1.388(7) . ?
C3 H3 0.9300 . ?
C4 C5 1.373(8) . ?
C4 H4 0.9300 . ?
C5 C6 1.366(8) . ?
C6 C7 1.383(7) . ?
C6 H6 0.9300 . ?
C7 H7 0.9300 . ?

loop_
_geom_hbond_atom_site_label_D
_geom_hbond_atom_site_label_H
_geom_hbond_atom_site_label_A
_geom_hbond_distance_DH
_geom_hbond_distance_HA
_geom_hbond_distance_DA
_geom_hbond_angle_DHA
_geom_hbond_site_symmetry_A
N2 H2 S1 0.76(5) 2.64(5) 3.381(5) 164(4) 2_556
N1 H1B S1 0.82(7) 2.60(7) 3.377(5) 159(6) 2_655
N1 H1A O2 0.87(6) 2.22(7) 3.072(7) 166(6) 2_666

loop_
_geom_torsion_atom_site_label_1
_geom_torsion_atom_site_label_2
_geom_torsion_atom_site_label_3
_geom_torsion_atom_site_label_4
_geom_torsion
_geom_torsion_site_symmetry_1
_geom_torsion_site_symmetry_2
_geom_torsion_site_symmetry_3
_geom_torsion_site_symmetry_4
_geom_torsion_publ_flag
C2 N2 C1 N1 9.4(9) . . . . ?
C2 N2 C1 S1 -171.8(4) . . . . ?
C1 N2 C2 C7 -137.9(6) . . . . ?
C1 N2 C2 C3 44.2(8) . . . . ?
C7 C2 C3 C4 0.2(8) . . . . ?
N2 C2 C3 C4 178.0(4) . . . . ?
C2 C3 C4 C5 0.3(8) . . . . ?
C3 C4 C5 C6 -0.9(8) . . . . ?
C3 C4 C5 N3 177.4(4) . . . . ?
O1 N3 C5 C6 2.3(8) . . . . ?
O2 N3 C5 C6 -179.7(5) . . . . ?
O1 N3 C5 C4 -176.1(6) . . . . ?
O2 N3 C5 C4 1.9(8) . . . . ?
C4 C5 C6 C7 1.0(9) . . . . ?
N3 C5 C6 C7 -177.2(5) . . . . ?
C3 C2 C7 C6 0.0(8) . . . . ?
N2 C2 C7 C6 -178.0(5) . . . . ?
C5 C6 C7 C2 -0.6(9) . . . . ?

loop_
_cod_related_entry_id
_cod_related_entry_database
_cod_related_entry_code
1 ChemSpider 2040977
